data_7051770
loop_
_publ_author_name
'Wei, Qiao-Hua'
'Argent, Stephen P.'
'Adams, Harry'
'Ward, Michael D.'

_publ_section_title
;
 Post-coordination functionalisation of pyrazolyl-based ligands as a
 route to polynuclear complexes based on an inert RuIIN6 core
;
_journal_issue 1
_journal_name_full 'New Journal of Chemistry'
_journal_page_first 73
_journal_paper_doi 10.1039/b708572a
_journal_volume 32
_journal_year 2008
_chemical_formula_sum 'C116 H84 F12 N22 P2 Ru'
_chemical_formula_weight 2177.06
_chemical_name_systematic
;
?
;
_space_group_IT_number 52
_symmetry_cell_setting orthorhombic
_symmetry_space_group_name_Hall '-P 2a 2bc'
_symmetry_space_group_name_H-M 'P n n a'
_atom_sites_solution_hydrogens geom
_atom_sites_solution_primary direct
_atom_sites_solution_secondary difmap
_audit_creation_method SHELXL-97
_cell_angle_alpha 90.00
_cell_angle_beta 90.00
_cell_angle_gamma 90.00
_cell_formula_units_Z 4
_cell_length_a 27.3364(11)
_cell_length_b 15.9057(6)
_cell_length_c 24.5589(9)
_cell_measurement_temperature 100(2)
_cell_volume 10678.3(7)
_computing_structure_refinement 'SHELXL-97 (Sheldrick, 1997)'
_computing_structure_solution 'SHELXS-97 (Sheldrick, 1990)'
_diffrn_ambient_temperature 100(2)
_diffrn_measured_fraction_theta_full 1.000
_diffrn_measured_fraction_theta_max 1.000
_diffrn_measurement_device_type 'Bruker APEX-2 CCD area detector'
_diffrn_measurement_method 'phi and omega scans'
_diffrn_radiation_monochromator graphite
_diffrn_radiation_source 'fine-focus sealed tube'
_diffrn_radiation_type MoK\a
_diffrn_radiation_wavelength 0.71073
_diffrn_reflns_av_R_equivalents 0.0560
_diffrn_reflns_av_sigmaI/netI 0.0206
_diffrn_reflns_limit_h_max 32
_diffrn_reflns_limit_h_min -32
_diffrn_reflns_limit_k_max 18
_diffrn_reflns_limit_k_min -18
_diffrn_reflns_limit_l_max 29
_diffrn_reflns_limit_l_min -29
_diffrn_reflns_number 175242
_diffrn_reflns_theta_full 25.00
_diffrn_reflns_theta_max 25.00
_diffrn_reflns_theta_min 1.11
_exptl_absorpt_coefficient_mu 0.258
_exptl_absorpt_correction_T_max 0.9847
_exptl_absorpt_correction_T_min 0.9150
_exptl_absorpt_correction_type multi-scan
_exptl_absorpt_process_details sadabs
_exptl_crystal_colour orange
_exptl_crystal_density_diffrn 1.354
_exptl_crystal_density_method 'not measured'
_exptl_crystal_description plate
_exptl_crystal_F_000 4464
_exptl_crystal_size_max 0.35
_exptl_crystal_size_mid 0.15
_exptl_crystal_size_min 0.06
_refine_diff_density_max 1.061
_refine_diff_density_min -0.539
_refine_diff_density_rms 0.085
_refine_ls_extinction_method none
_refine_ls_goodness_of_fit_ref 1.052
_refine_ls_hydrogen_treatment constr
_refine_ls_matrix_type full
_refine_ls_number_parameters 723
_refine_ls_number_reflns 9418
_refine_ls_number_restraints 4
_refine_ls_restrained_S_all 1.052
_refine_ls_R_factor_all 0.0742
_refine_ls_R_factor_gt 0.0599
_refine_ls_shift/su_max 0.002
_refine_ls_shift/su_mean 0.000
_refine_ls_structure_factor_coef Fsqd
_refine_ls_weighting_details 'calc w=1/[\s^2^(Fo^2^)+(0.1131P)^2^+11.5267P] where P=(Fo^2^+2Fc^2^)/3'
_refine_ls_weighting_scheme calc
_refine_ls_wR_factor_gt 0.1722
_refine_ls_wR_factor_ref 0.1837
_reflns_number_gt 7566
_reflns_number_total 9418
_reflns_threshold_expression >2sigma(I)
_cod_data_source_file b708572a.txt
_cod_data_source_block RuL2
_cod_original_sg_symbol_H-M Pnna
_cod_database_code 7051770

loop_
_symmetry_equiv_pos_as_xyz
'x, y, z'
'-x+1/2, -y, z'
'-x+1/2, y+1/2, -z+1/2'
'x, -y+1/2, -z+1/2'
'-x, -y, -z'
'x-1/2, y, -z'
'x-1/2, -y-1/2, z-1/2'
'-x, y-1/2, z-1/2'

loop_
_atom_site_label
_atom_site_type_symbol
_atom_site_fract_x
_atom_site_fract_y
_atom_site_fract_z
_atom_site_U_iso_or_equiv
_atom_site_adp_type
_atom_site_occupancy
_atom_site_symmetry_multiplicity
_atom_site_calc_flag
_atom_site_refinement_flags
_atom_site_disorder_assembly
_atom_site_disorder_group
Ru1 Ru 0.2500 0.0000 0.467101(15) 0.03041(15) Uani 1 2 d S . .
N11 N -0.07766(12) 0.3146(2) 0.40343(13) 0.0493(8) Uani 1 1 d . . .
C12 C -0.08411(11) 0.2569(2) 0.36477(13) 0.0330(7) Uani 1 1 d . . .
C13 C -0.11690(12) 0.2684(2) 0.32204(13) 0.0354(8) Uani 1 1 d . . .
H13A H -0.1210 0.2259 0.2953 0.042 Uiso 1 1 calc R . .
C14 C -0.14327(13) 0.3420(2) 0.31891(14) 0.0388(8) Uani 1 1 d . . .
H14A H -0.1660 0.3505 0.2902 0.047 Uiso 1 1 calc R . .
C15 C -0.13633(14) 0.4029(2) 0.35785(16) 0.0472(9) Uani 1 1 d . . .
H15A H -0.1536 0.4547 0.3565 0.057 Uiso 1 1 calc R . .
C16 C -0.10318(17) 0.3861(3) 0.39922(18) 0.0588(12) Uani 1 1 d . . .
H16A H -0.0983 0.4279 0.4263 0.071 Uiso 1 1 calc R . .
N21 N -0.06318(10) 0.11892(17) 0.33237(11) 0.0333(6) Uani 1 1 d . . .
C22 C -0.03503(12) 0.0497(2) 0.33354(13) 0.0341(7) Uani 1 1 d . . .
C23 C 0.00184(12) 0.0381(2) 0.37124(14) 0.0366(8) Uani 1 1 d . . .
H23A H 0.0212 -0.0115 0.3703 0.044 Uiso 1 1 calc R . .
C24 C 0.01056(12) 0.0992(2) 0.41046(14) 0.0358(8) Uani 1 1 d . . .
C25 C -0.01785(12) 0.1714(2) 0.40829(13) 0.0353(7) Uani 1 1 d . . .
H25A H -0.0127 0.2154 0.4339 0.042 Uiso 1 1 calc R . .
C26 C -0.05384(11) 0.1793(2) 0.36857(13) 0.0326(7) Uani 1 1 d . . .
N31 N -0.00847(10) -0.07287(19) 0.28497(12) 0.0394(7) Uani 1 1 d . . .
C32 C -0.04471(12) -0.0170(2) 0.29265(13) 0.0328(7) Uani 1 1 d . . .
C33 C -0.08906(13) -0.0227(2) 0.26542(14) 0.0374(8) Uani 1 1 d . . .
H33A H -0.1136 0.0188 0.2706 0.045 Uiso 1 1 calc R . .
C34 C -0.09686(13) -0.0892(2) 0.23090(14) 0.0405(8) Uani 1 1 d . . .
H34A H -0.1272 -0.0948 0.2124 0.049 Uiso 1 1 calc R . .
C35 C -0.06063(14) -0.1473(2) 0.22345(14) 0.0402(8) Uani 1 1 d . . .
H35A H -0.0654 -0.1944 0.2003 0.048 Uiso 1 1 calc R . .
C36 C -0.01693(14) -0.1355(2) 0.25055(15) 0.0426(8) Uani 1 1 d . . .
H36A H 0.0087 -0.1747 0.2442 0.051 Uiso 1 1 calc R . .
C41 C 0.07444(13) 0.1517(2) 0.47497(14) 0.0390(8) Uani 1 1 d . . .
H41A H 0.0678 0.2075 0.4634 0.047 Uiso 1 1 calc R . .
C42 C 0.04816(12) 0.0847(2) 0.45301(14) 0.0366(8) Uani 1 1 d . . .
C43 C 0.05808(14) 0.0039(2) 0.47158(15) 0.0399(8) Uani 1 1 d . . .
H43A H 0.0402 -0.0423 0.4572 0.048 Uiso 1 1 calc R . .
C44 C 0.09350(13) -0.0102(2) 0.51067(15) 0.0398(8) Uani 1 1 d . . .
H44A H 0.0997 -0.0658 0.5230 0.048 Uiso 1 1 calc R . .
C45 C 0.12005(11) 0.0563(2) 0.53207(12) 0.0328(7) Uani 1 1 d . . .
C46 C 0.11050(13) 0.1367(2) 0.51379(15) 0.0401(8) Uani 1 1 d . . .
H46A H 0.1288 0.1825 0.5279 0.048 Uiso 1 1 calc R . .
C47 C 0.15873(12) 0.0429(2) 0.57558(13) 0.0345(7) Uani 1 1 d . . .
H47A H 0.1843 0.0865 0.5719 0.041 Uiso 1 1 calc R . .
H47B H 0.1436 0.0491 0.6120 0.041 Uiso 1 1 calc R . .
N51 N 0.21111(9) -0.05973(18) 0.52957(10) 0.0315(6) Uani 1 1 d . . .
N52 N 0.18116(9) -0.03969(18) 0.57144(10) 0.0308(6) Uani 1 1 d . . .
C53 C 0.17331(12) -0.1071(2) 0.60354(13) 0.0353(8) Uani 1 1 d . . .
H53A H 0.1533 -0.1080 0.6352 0.042 Uiso 1 1 calc R . .
C54 C 0.19867(12) -0.1736(2) 0.58319(14) 0.0357(7) Uani 1 1 d . . .
H54A H 0.1998 -0.2293 0.5971 0.043 Uiso 1 1 calc R . .
C55 C 0.22273(12) -0.1418(2) 0.53715(13) 0.0323(7) Uani 1 1 d . . .
N61 N 0.27502(10) -0.11979(18) 0.46399(11) 0.0341(6) Uani 1 1 d . . .
C62 C 0.25696(12) -0.1780(2) 0.49845(15) 0.0369(8) Uani 1 1 d . . .
C63 C 0.27030(16) -0.2616(2) 0.49383(17) 0.0484(9) Uani 1 1 d . . .
H63A H 0.2582 -0.3022 0.5188 0.058 Uiso 1 1 calc R . .
C64 C 0.30175(17) -0.2852(3) 0.45206(19) 0.0582(11) Uani 1 1 d . . .
H64A H 0.3107 -0.3425 0.4478 0.070 Uiso 1 1 calc R . .
C65 C 0.31987(16) -0.2256(3) 0.41680(17) 0.0526(10) Uani 1 1 d . . .
H65A H 0.3414 -0.2412 0.3881 0.063 Uiso 1 1 calc R . .
C66 C 0.30620(13) -0.1424(2) 0.42386(14) 0.0401(8) Uani 1 1 d . . .
N71 N 0.30293(12) 0.00490(18) 0.40509(12) 0.0388(7) Uani 1 1 d . . .
N72 N 0.32150(14) 0.0584(2) 0.36792(13) 0.0531(9) Uani 1 1 d . . .
C73 C 0.3504(2) 0.0173(3) 0.3325(2) 0.0795(18) Uani 1 1 d . . .
H73A H 0.3677 0.0422 0.3030 0.095 Uiso 1 1 calc R . .
C74 C 0.35089(19) -0.0644(3) 0.34561(19) 0.0686(14) Uani 1 1 d . . .
H74A H 0.3680 -0.1084 0.3276 0.082 Uiso 1 1 calc R . .
C75 C 0.32121(14) -0.0711(2) 0.39100(15) 0.0441(9) Uani 1 1 d . . .
C81 C 0.31642(16) 0.1504(2) 0.37253(17) 0.0503(10) Uani 1 1 d . . .
H81A H 0.2903 0.1638 0.3990 0.060 Uiso 1 1 calc R . .
H81B H 0.3068 0.1740 0.3368 0.060 Uiso 1 1 calc R . .
C82 C 0.36333(15) 0.1901(2) 0.39066(15) 0.0450(9) Uani 1 1 d . . .
C83 C 0.40074(17) 0.2056(3) 0.35317(17) 0.0612(12) Uani 1 1 d . . .
H83A H 0.3957 0.1933 0.3157 0.073 Uiso 1 1 calc R . .
C84 C 0.44432(16) 0.2381(3) 0.36984(16) 0.0585(11) Uani 1 1 d . . .
H84A H 0.4694 0.2469 0.3437 0.070 Uiso 1 1 calc R . .
C85 C 0.45317(14) 0.2591(2) 0.42440(15) 0.0441(9) Uani 1 1 d . . .
C86 C 0.41554(14) 0.2453(2) 0.46145(15) 0.0443(9) Uani 1 1 d . . .
H86A H 0.4200 0.2593 0.4987 0.053 Uiso 1 1 calc R . .
C87 C 0.37161(15) 0.2113(2) 0.44433(15) 0.0457(9) Uani 1 1 d . . .
H87A H 0.3464 0.2023 0.4703 0.055 Uiso 1 1 calc R . .
N91 N 0.63119(11) 0.2373(2) 0.36152(12) 0.0446(7) Uani 1 1 d . . .
C92 C 0.63125(13) 0.3056(2) 0.39393(14) 0.0416(8) Uani 1 1 d . . .
C93 C 0.67064(14) 0.3599(3) 0.39676(15) 0.0470(9) Uani 1 1 d . . .
H93A H 0.6701 0.4068 0.4207 0.056 Uiso 1 1 calc R . .
C94 C 0.71082(14) 0.3445(3) 0.36407(16) 0.0513(10) Uani 1 1 d . . .
H94A H 0.7380 0.3817 0.3645 0.062 Uiso 1 1 calc R . .
C95 C 0.71096(14) 0.2749(3) 0.33086(15) 0.0501(10) Uani 1 1 d . . .
H95A H 0.7383 0.2631 0.3083 0.060 Uiso 1 1 calc R . .
C96 C 0.67123(14) 0.2231(3) 0.33085(15) 0.0486(10) Uani 1 1 d . . .
H96A H 0.6718 0.1748 0.3082 0.058 Uiso 1 1 calc R . .
N101 N 0.58925(11) 0.3744(2) 0.46848(12) 0.0430(7) Uani 1 1 d . . .
C102 C 0.54832(14) 0.3876(2) 0.49830(15) 0.0433(9) Uani 1 1 d . . .
C103 C 0.50361(13) 0.3514(2) 0.48536(15) 0.0437(9) Uani 1 1 d . . .
H10B H 0.4755 0.3638 0.5066 0.052 Uiso 1 1 calc R . .
C104 C 0.50013(14) 0.2968(2) 0.44104(14) 0.0425(9) Uani 1 1 d . . .
C105 C 0.54282(13) 0.2802(2) 0.41238(14) 0.0425(9) Uani 1 1 d . . .
H10A H 0.5425 0.2411 0.3832 0.051 Uiso 1 1 calc R . .
C106 C 0.58589(13) 0.3206(2) 0.42625(14) 0.0409(8) Uani 1 1 d . . .
N111 N 0.51206(14) 0.4555(2) 0.57550(15) 0.0596(9) Uani 1 1 d . . .
C112 C 0.55319(16) 0.4422(3) 0.54695(17) 0.0522(10) Uani 1 1 d . . .
C113 C 0.5969(2) 0.4771(4) 0.5615(2) 0.0859(18) Uani 1 1 d . . .
H11A H 0.6251 0.4687 0.5396 0.103 Uiso 1 1 calc R . .
C114 C 0.5996(3) 0.5247(5) 0.6083(3) 0.111(2) Uani 1 1 d . . .
H11D H 0.6297 0.5499 0.6188 0.133 Uiso 1 1 calc R . .
C115 C 0.5586(2) 0.5352(4) 0.6394(2) 0.0884(17) Uani 1 1 d . . .
H11C H 0.5599 0.5651 0.6728 0.106 Uiso 1 1 calc R . .
C116 C 0.5157(2) 0.5014(3) 0.6210(2) 0.0715(15) Uani 1 1 d . . .
H11B H 0.4869 0.5110 0.6417 0.086 Uiso 1 1 calc R . .
P1 P 0.26872(13) 0.1429(2) 0.20151(13) 0.0817(8) Uani 0.50 1 d P . .
P2 P 0.2500 0.0000 0.73121(5) 0.0335(3) Uani 1 2 d S . .
F1 F 0.2923(3) 0.1646(5) 0.1449(3) 0.0946(19) Uani 0.50 1 d P . .
F2 F 0.2940(3) 0.0621(8) 0.2038(4) 0.163(5) Uani 0.50 1 d P . .
F3 F 0.2453(3) 0.2350(5) 0.2045(3) 0.105(2) Uani 0.50 1 d P . .
F4 F 0.2198(3) 0.1115(4) 0.1739(3) 0.098(2) Uani 0.50 1 d P . .
F5 F 0.2468(3) 0.1212(6) 0.2572(3) 0.126(3) Uani 0.50 1 d P . .
F6 F 0.3210(2) 0.1675(4) 0.2281(2) 0.0785(17) Uani 0.50 1 d P . .
F7 F 0.21046(16) 0.01644(19) 0.68677(17) 0.1162(16) Uani 1 1 d . . .
F8 F 0.28884(13) -0.0137(2) 0.77787(16) 0.0990(12) Uani 1 1 d . . .
F9 F 0.26326(9) 0.09790(14) 0.73140(9) 0.0551(6) Uani 1 1 d . . .
C201 C 0.0236(4) 0.2500 0.2500 0.133(4) Uani 1 2 d SD . .
H201 H -0.0112 0.2500 0.2500 0.159 Uiso 1 2 calc SR . .
C202 C 0.0470(3) 0.3070(6) 0.2852(4) 0.147(3) Uani 1 1 d D . .
H202 H 0.0289 0.3458 0.3066 0.177 Uiso 1 1 calc R . .
C203 C 0.0974(4) 0.3039(6) 0.2873(5) 0.178(6) Uani 1 1 d D . .
H203 H 0.1153 0.3367 0.3127 0.213 Uiso 1 1 calc R . .
C204 C 0.1216(6) 0.2500 0.2500 0.231(15) Uani 1 2 d SD . .
H204 H 0.1563 0.2500 0.2500 0.278 Uiso 1 2 calc SR . .

loop_
_atom_site_aniso_label
_atom_site_aniso_U_11
_atom_site_aniso_U_22
_atom_site_aniso_U_33
_atom_site_aniso_U_23
_atom_site_aniso_U_13
_atom_site_aniso_U_12
Ru1 0.0341(2) 0.0288(2) 0.0283(2) 0.000 0.000 0.00238(15)
N11 0.058(2) 0.0430(18) 0.0474(18) -0.0133(15) -0.0222(15) 0.0142(16)
C12 0.0334(17) 0.0356(18) 0.0299(16) 0.0002(14) -0.0037(13) 0.0047(14)
C13 0.0422(19) 0.0386(19) 0.0254(16) -0.0002(14) -0.0028(13) 0.0076(15)
C14 0.0421(19) 0.045(2) 0.0292(17) 0.0032(15) -0.0032(14) 0.0094(16)
C15 0.053(2) 0.039(2) 0.049(2) -0.0023(17) -0.0102(18) 0.0152(18)
C16 0.072(3) 0.047(2) 0.058(2) -0.019(2) -0.025(2) 0.020(2)
N21 0.0333(14) 0.0362(15) 0.0303(14) -0.0033(12) -0.0068(11) 0.0042(12)
C22 0.0317(16) 0.0372(19) 0.0333(17) -0.0024(14) -0.0025(13) 0.0036(15)
C23 0.0326(17) 0.0374(19) 0.0397(19) -0.0062(15) -0.0078(14) 0.0067(15)
C24 0.0323(17) 0.0382(19) 0.0369(18) -0.0028(15) -0.0082(14) 0.0057(15)
C25 0.0361(17) 0.0384(19) 0.0314(17) -0.0039(14) -0.0085(14) 0.0042(15)
C26 0.0315(16) 0.0377(18) 0.0284(16) -0.0026(14) -0.0030(13) 0.0035(14)
N31 0.0377(15) 0.0413(17) 0.0393(16) -0.0073(13) -0.0035(12) 0.0061(13)
C32 0.0322(17) 0.0368(18) 0.0294(16) -0.0005(14) -0.0020(13) 0.0024(14)
C33 0.0343(18) 0.045(2) 0.0327(17) -0.0041(15) -0.0051(14) 0.0073(15)
C34 0.0406(19) 0.048(2) 0.0329(18) -0.0059(16) -0.0041(14) -0.0026(16)
C35 0.054(2) 0.0362(19) 0.0303(17) -0.0033(15) -0.0032(15) -0.0007(17)
C36 0.051(2) 0.0374(19) 0.0392(19) -0.0056(16) -0.0032(17) 0.0116(17)
C41 0.0378(18) 0.0363(19) 0.0429(19) -0.0081(15) -0.0137(15) 0.0103(15)
C42 0.0334(17) 0.0400(19) 0.0364(18) -0.0054(15) -0.0090(14) 0.0078(15)
C43 0.0377(19) 0.037(2) 0.045(2) -0.0026(15) -0.0151(16) 0.0003(15)
C44 0.0379(19) 0.042(2) 0.040(2) -0.0005(15) -0.0102(16) 0.0024(15)
C45 0.0281(16) 0.0402(19) 0.0299(17) -0.0075(14) -0.0040(13) 0.0066(14)
C46 0.0362(18) 0.0369(19) 0.047(2) -0.0140(16) -0.0128(16) 0.0053(15)
C47 0.0313(16) 0.042(2) 0.0306(17) -0.0051(15) -0.0060(13) 0.0069(15)
N51 0.0288(13) 0.0351(15) 0.0305(14) 0.0018(12) -0.0019(11) 0.0038(12)
N52 0.0238(12) 0.0414(16) 0.0272(14) -0.0021(12) -0.0038(10) 0.0036(12)
C53 0.0308(17) 0.049(2) 0.0262(16) 0.0036(15) -0.0059(13) -0.0026(15)
C54 0.0345(17) 0.0379(19) 0.0346(17) 0.0048(15) -0.0049(14) 0.0003(15)
C55 0.0297(16) 0.0337(18) 0.0335(17) 0.0024(14) -0.0050(13) -0.0004(14)
N61 0.0359(15) 0.0331(15) 0.0332(15) -0.0006(12) 0.0019(12) 0.0025(13)
C62 0.0400(18) 0.0337(18) 0.0370(18) 0.0012(15) 0.0026(14) 0.0034(15)
C63 0.061(2) 0.034(2) 0.050(2) 0.0041(17) 0.0099(19) 0.0019(18)
C64 0.074(3) 0.035(2) 0.065(3) -0.0028(19) 0.018(2) 0.013(2)
C65 0.062(3) 0.042(2) 0.053(2) -0.0057(19) 0.017(2) 0.0089(19)
C66 0.0435(19) 0.039(2) 0.0382(19) -0.0037(16) 0.0064(15) 0.0015(16)
N71 0.0458(17) 0.0355(17) 0.0352(16) -0.0009(13) 0.0033(13) -0.0047(13)
N72 0.075(2) 0.0424(18) 0.0414(18) 0.0037(15) 0.0207(17) -0.0077(17)
C73 0.123(5) 0.052(3) 0.063(3) -0.002(2) 0.060(3) -0.009(3)
C74 0.094(4) 0.051(3) 0.060(3) -0.009(2) 0.042(3) -0.005(2)
C75 0.052(2) 0.040(2) 0.0400(19) -0.0081(16) 0.0119(17) -0.0001(17)
C81 0.067(3) 0.038(2) 0.046(2) 0.0052(17) 0.0051(19) -0.0055(19)
C82 0.058(2) 0.038(2) 0.0398(19) 0.0094(16) 0.0088(17) 0.0011(17)
C83 0.069(3) 0.076(3) 0.038(2) 0.004(2) 0.006(2) -0.017(2)
C84 0.058(3) 0.079(3) 0.039(2) 0.006(2) 0.0121(18) -0.010(2)
C85 0.048(2) 0.046(2) 0.0379(19) 0.0084(16) 0.0088(16) 0.0008(17)
C86 0.053(2) 0.045(2) 0.0351(18) 0.0064(16) 0.0092(16) 0.0073(18)
C87 0.054(2) 0.042(2) 0.041(2) 0.0054(17) 0.0134(17) 0.0022(18)
N91 0.0495(18) 0.0495(19) 0.0350(16) 0.0082(14) 0.0117(13) 0.0103(15)
C92 0.045(2) 0.046(2) 0.0335(18) 0.0139(16) 0.0049(15) 0.0076(17)
C93 0.046(2) 0.055(2) 0.040(2) 0.0070(17) -0.0007(16) 0.0086(18)
C94 0.0377(19) 0.073(3) 0.044(2) 0.016(2) 0.0003(16) 0.0039(19)
C95 0.044(2) 0.069(3) 0.037(2) 0.0099(19) 0.0088(16) 0.018(2)
C96 0.053(2) 0.054(2) 0.039(2) 0.0084(18) 0.0113(17) 0.0135(19)
N101 0.0439(17) 0.0435(18) 0.0415(17) 0.0057(14) 0.0064(13) 0.0078(14)
C102 0.049(2) 0.040(2) 0.0414(19) 0.0053(16) 0.0068(16) 0.0087(17)
C103 0.046(2) 0.044(2) 0.0407(19) 0.0111(17) 0.0140(16) 0.0118(17)
C104 0.048(2) 0.046(2) 0.0328(18) 0.0093(16) 0.0097(15) 0.0063(17)
C105 0.048(2) 0.046(2) 0.0338(18) 0.0050(16) 0.0081(16) 0.0079(17)
C106 0.047(2) 0.043(2) 0.0326(18) 0.0099(16) 0.0064(15) 0.0103(17)
N111 0.071(2) 0.053(2) 0.055(2) -0.0038(17) 0.0191(18) 0.0092(18)
C112 0.057(2) 0.048(2) 0.052(2) -0.0036(19) 0.0095(19) 0.013(2)
C113 0.059(3) 0.113(4) 0.086(4) -0.050(4) 0.012(3) 0.004(3)
C114 0.082(4) 0.138(6) 0.111(5) -0.071(5) 0.000(4) -0.003(4)
C115 0.098(4) 0.094(4) 0.073(4) -0.037(3) 0.008(3) 0.016(4)
C116 0.089(4) 0.063(3) 0.063(3) -0.010(2) 0.028(3) 0.016(3)
P1 0.101(2) 0.0645(18) 0.0798(19) -0.0031(15) 0.0160(17) -0.0138(17)
P2 0.0275(6) 0.0390(7) 0.0338(6) 0.000 0.000 0.0025(5)
F1 0.105(5) 0.095(5) 0.084(4) -0.009(4) 0.014(4) -0.008(4)
F2 0.082(5) 0.237(12) 0.172(9) 0.135(9) -0.011(5) 0.025(6)
F3 0.108(5) 0.113(6) 0.096(5) -0.017(5) 0.008(4) -0.014(4)
F4 0.106(5) 0.085(4) 0.103(5) 0.015(4) -0.018(4) -0.005(4)
F5 0.126(6) 0.170(8) 0.083(5) 0.032(5) -0.017(4) -0.074(6)
F6 0.079(4) 0.101(4) 0.056(3) 0.028(3) -0.001(3) -0.044(3)
F7 0.155(3) 0.0598(18) 0.133(3) -0.0013(18) -0.114(3) -0.0028(19)
F8 0.090(2) 0.085(2) 0.122(3) 0.0436(19) -0.062(2) -0.0225(17)
F9 0.0687(14) 0.0424(13) 0.0543(14) 0.0016(11) -0.0198(11) -0.0077(11)
C201 0.094(7) 0.146(11) 0.158(11) 0.007(9) 0.000 0.000
C202 0.127(7) 0.139(8) 0.176(9) -0.033(7) 0.004(7) -0.023(6)
C203 0.188(12) 0.123(9) 0.222(14) 0.020(8) -0.075(11) -0.059(9)
C204 0.114(10) 0.27(3) 0.31(3) 0.25(3) 0.000 0.000

loop_
_atom_type_symbol
_atom_type_description
_atom_type_scat_dispersion_real
_atom_type_scat_dispersion_imag
_atom_type_scat_source
C C 0.0033 0.0016 'International Tables Vol C Tables 4.2.6.8 and 6.1.1.4'
H H 0.0000 0.0000 'International Tables Vol C Tables 4.2.6.8 and 6.1.1.4'
N N 0.0061 0.0033 'International Tables Vol C Tables 4.2.6.8 and 6.1.1.4'
O O 0.0106 0.0060 'International Tables Vol C Tables 4.2.6.8 and 6.1.1.4'
F F 0.0171 0.0103 'International Tables Vol C Tables 4.2.6.8 and 6.1.1.4'
P P 0.1023 0.0942 'International Tables Vol C Tables 4.2.6.8 and 6.1.1.4'
Ru Ru -1.2594 0.8363 'International Tables Vol C Tables 4.2.6.8 and 6.1.1.4'

loop_
_geom_angle_atom_site_label_1
_geom_angle_atom_site_label_2
_geom_angle_atom_site_label_3
_geom_angle
_geom_angle_site_symmetry_1
_geom_angle_site_symmetry_3
_geom_angle_publ_flag
N61 Ru1 N61 175.67(15) . 2 ?
N61 Ru1 N51 106.43(11) . 2 ?
N61 Ru1 N51 76.84(11) 2 2 ?
N61 Ru1 N51 76.84(11) . . ?
N61 Ru1 N51 106.43(11) 2 . ?
N51 Ru1 N51 85.80(15) 2 . ?
N61 Ru1 N71 99.80(11) . 2 ?
N61 Ru1 N71 77.00(11) 2 2 ?
N51 Ru1 N71 153.75(11) 2 2 ?
N51 Ru1 N71 99.47(11) . 2 ?
N61 Ru1 N71 77.00(11) . . ?
N61 Ru1 N71 99.80(11) 2 . ?
N51 Ru1 N71 99.47(11) 2 . ?
N51 Ru1 N71 153.75(11) . . ?
N71 Ru1 N71 87.15(17) 2 . ?
C12 N11 C16 117.5(3) . . ?
N11 C12 C13 122.1(3) . . ?
N11 C12 C26 116.9(3) . . ?
C13 C12 C26 120.9(3) . . ?
C14 C13 C12 119.4(3) . . ?
C14 C13 H13A 120.3 . . ?
C12 C13 H13A 120.3 . . ?
C15 C14 C13 119.2(3) . . ?
C15 C14 H14A 120.4 . . ?
C13 C14 H14A 120.4 . . ?
C14 C15 C16 117.6(3) . . ?
C14 C15 H15A 121.2 . . ?
C16 C15 H15A 121.2 . . ?
N11 C16 C15 124.2(4) . . ?
N11 C16 H16A 117.9 . . ?
C15 C16 H16A 117.9 . . ?
C26 N21 C22 117.8(3) . . ?
N21 C22 C23 122.8(3) . . ?
N21 C22 C32 118.0(3) . . ?
C23 C22 C32 119.2(3) . . ?
C22 C23 C24 119.8(3) . . ?
C22 C23 H23A 120.1 . . ?
C24 C23 H23A 120.1 . . ?
C23 C24 C25 117.1(3) . . ?
C23 C24 C42 120.0(3) . . ?
C25 C24 C42 122.9(3) . . ?
C24 C25 C26 119.8(3) . . ?
C24 C25 H25A 120.1 . . ?
C26 C25 H25A 120.1 . . ?
N21 C26 C25 122.6(3) . . ?
N21 C26 C12 116.7(3) . . ?
C25 C26 C12 120.8(3) . . ?
C36 N31 C32 117.2(3) . . ?
N31 C32 C33 122.2(3) . . ?
N31 C32 C22 115.9(3) . . ?
C33 C32 C22 121.9(3) . . ?
C34 C33 C32 118.9(3) . . ?
C34 C33 H33A 120.5 . . ?
C32 C33 H33A 120.5 . . ?
C35 C34 C33 119.4(3) . . ?
C35 C34 H34A 120.3 . . ?
C33 C34 H34A 120.3 . . ?
C34 C35 C36 118.1(3) . . ?
C34 C35 H35A 121.0 . . ?
C36 C35 H35A 121.0 . . ?
N31 C36 C35 124.0(3) . . ?
N31 C36 H36A 118.0 . . ?
C35 C36 H36A 118.0 . . ?
C46 C41 C42 120.0(3) . . ?
C46 C41 H41A 120.0 . . ?
C42 C41 H41A 120.0 . . ?
C43 C42 C41 118.6(3) . . ?
C43 C42 C24 120.6(3) . . ?
C41 C42 C24 120.8(3) . . ?
C44 C43 C42 120.9(3) . . ?
C44 C43 H43A 119.5 . . ?
C42 C43 H43A 119.5 . . ?
C43 C44 C45 120.4(3) . . ?
C43 C44 H44A 119.8 . . ?
C45 C44 H44A 119.8 . . ?
C46 C45 C44 119.0(3) . . ?
C46 C45 C47 119.4(3) . . ?
C44 C45 C47 121.6(3) . . ?
C45 C46 C41 121.0(3) . . ?
C45 C46 H46A 119.5 . . ?
C41 C46 H46A 119.5 . . ?
N52 C47 C45 111.8(3) . . ?
N52 C47 H47A 109.3 . . ?
C45 C47 H47A 109.3 . . ?
N52 C47 H47B 109.3 . . ?
C45 C47 H47B 109.3 . . ?
H47A C47 H47B 107.9 . . ?
N52 N51 C55 105.3(3) . . ?
N52 N51 Ru1 139.2(2) . . ?
C55 N51 Ru1 114.7(2) . . ?
C53 N52 N51 110.7(3) . . ?
C53 N52 C47 127.7(3) . . ?
N51 N52 C47 121.4(3) . . ?
N52 C53 C54 108.8(3) . . ?
N52 C53 H53A 125.6 . . ?
C54 C53 H53A 125.6 . . ?
C53 C54 C55 104.8(3) . . ?
C53 C54 H54A 127.6 . . ?
C55 C54 H54A 127.6 . . ?
N51 C55 C54 110.4(3) . . ?
N51 C55 C62 116.3(3) . . ?
C54 C55 C62 133.3(3) . . ?
C62 N61 C66 120.3(3) . . ?
C62 N61 Ru1 119.9(2) . . ?
C66 N61 Ru1 119.4(2) . . ?
N61 C62 C63 120.8(3) . . ?
N61 C62 C55 111.9(3) . . ?
C63 C62 C55 127.2(3) . . ?
C62 C63 C64 118.9(4) . . ?
C62 C63 H63A 120.5 . . ?
C64 C63 H63A 120.5 . . ?
C65 C64 C63 120.0(4) . . ?
C65 C64 H64A 120.0 . . ?
C63 C64 H64A 120.0 . . ?
C64 C65 C66 118.8(4) . . ?
C64 C65 H65A 120.6 . . ?
C66 C65 H65A 120.6 . . ?
N61 C66 C65 121.1(3) . . ?
N61 C66 C75 112.0(3) . . ?
C65 C66 C75 126.9(3) . . ?
N72 N71 C75 104.6(3) . . ?
N72 N71 Ru1 140.7(2) . . ?
C75 N71 Ru1 114.0(2) . . ?
C73 N72 N71 110.7(3) . . ?
C73 N72 C81 125.9(3) . . ?
N71 N72 C81 122.6(3) . . ?
C74 C73 N72 108.7(4) . . ?
C74 C73 H73A 125.7 . . ?
N72 C73 H73A 125.7 . . ?
C73 C74 C75 105.3(4) . . ?
C73 C74 H74A 127.3 . . ?
C75 C74 H74A 127.3 . . ?
N71 C75 C74 110.7(4) . . ?
N71 C75 C66 116.9(3) . . ?
C74 C75 C66 132.4(4) . . ?
N72 C81 C82 111.1(3) . . ?
N72 C81 H81A 109.4 . . ?
C82 C81 H81A 109.4 . . ?
N72 C81 H81B 109.4 . . ?
C82 C81 H81B 109.4 . . ?
H81A C81 H81B 108.0 . . ?
C87 C82 C83 117.8(4) . . ?
C87 C82 C81 121.9(3) . . ?
C83 C82 C81 120.3(4) . . ?
C84 C83 C82 120.6(4) . . ?
C84 C83 H83A 119.7 . . ?
C82 C83 H83A 119.7 . . ?
C83 C84 C85 121.9(4) . . ?
C83 C84 H84A 119.0 . . ?
C85 C84 H84A 119.0 . . ?
C86 C85 C84 117.4(4) . . ?
C86 C85 C104 121.8(3) . . ?
C84 C85 C104 120.8(3) . . ?
C87 C86 C85 120.3(4) . . ?
C87 C86 H86A 119.8 . . ?
C85 C86 H86A 119.8 . . ?
C82 C87 C86 121.9(4) . . ?
C82 C87 H87A 119.0 . . ?
C86 C87 H87A 119.0 . . ?
C92 N91 C96 117.6(3) . . ?
N91 C92 C93 122.3(3) . . ?
N91 C92 C106 116.2(3) . . ?
C93 C92 C106 121.4(4) . . ?
C92 C93 C94 118.7(4) . . ?
C92 C93 H93A 120.7 . . ?
C94 C93 H93A 120.7 . . ?
C95 C94 C93 119.3(4) . . ?
C95 C94 H94A 120.4 . . ?
C93 C94 H94A 120.4 . . ?
C96 C95 C94 119.0(4) . . ?
C96 C95 H95A 120.5 . . ?
C94 C95 H95A 120.5 . . ?
N91 C96 C95 123.1(4) . . ?
N91 C96 H96A 118.4 . . ?
C95 C96 H96A 118.4 . . ?
C106 N101 C102 117.3(3) . . ?
N101 C102 C103 122.7(3) . . ?
N101 C102 C112 116.9(4) . . ?
C103 C102 C112 120.4(3) . . ?
C102 C103 C104 119.8(3) . . ?
C102 C103 H10B 120.1 . . ?
C104 C103 H10B 120.1 . . ?
C105 C104 C103 117.1(4) . . ?
C105 C104 C85 121.0(3) . . ?
C103 C104 C85 121.9(3) . . ?
C106 C105 C104 120.2(4) . . ?
C106 C105 H10A 119.9 . . ?
C104 C105 H10A 119.9 . . ?
N101 C106 C105 122.8(3) . . ?
N101 C106 C92 117.0(3) . . ?
C105 C106 C92 120.2(3) . . ?
C116 N111 C112 117.4(4) . . ?
N111 C112 C113 122.1(4) . . ?
N111 C112 C102 116.0(4) . . ?
C113 C112 C102 121.9(4) . . ?
C112 C113 C114 119.3(5) . . ?
C112 C113 H11A 120.4 . . ?
C114 C113 H11A 120.4 . . ?
C115 C114 C113 119.3(6) . . ?
C115 C114 H11D 120.4 . . ?
C113 C114 H11D 120.4 . . ?
C114 C115 C116 118.1(5) . . ?
C114 C115 H11C 121.0 . . ?
C116 C115 H11C 121.0 . . ?
N111 C116 C115 123.6(5) . . ?
N111 C116 H11B 118.2 . . ?
C115 C116 H11B 118.2 . . ?
F2 P1 F5 87.3(6) . . ?
F2 P1 F1 91.9(5) . . ?
F5 P1 F1 178.8(5) . . ?
F2 P1 F4 98.0(5) . . ?
F5 P1 F4 88.9(4) . . ?
F1 P1 F4 92.1(4) . . ?
F2 P1 F3 173.3(6) . . ?
F5 P1 F3 90.5(5) . . ?
F1 P1 F3 90.2(4) . . ?
F4 P1 F3 88.3(4) . . ?
F2 P1 F6 77.3(5) . . ?
F5 P1 F6 92.3(4) . . ?
F1 P1 F6 86.7(4) . . ?
F4 P1 F6 175.1(4) . . ?
F3 P1 F6 96.5(4) . . ?
F7 P2 F7 91.1(4) . 2 ?
F7 P2 F8 91.1(2) . 2 ?
F7 P2 F8 177.4(2) 2 2 ?
F7 P2 F8 177.4(2) . . ?
F7 P2 F8 91.1(2) 2 . ?
F8 P2 F8 86.8(3) 2 . ?
F7 P2 F9 90.47(15) . 2 ?
F7 P2 F9 89.77(14) 2 2 ?
F8 P2 F9 88.83(14) 2 2 ?
F8 P2 F9 90.93(15) . 2 ?
F7 P2 F9 89.77(14) . . ?
F7 P2 F9 90.47(15) 2 . ?
F8 P2 F9 90.93(15) 2 . ?
F8 P2 F9 88.83(14) . . ?
F9 P2 F9 179.67(19) 2 . ?
C202 C201 C202 125.8(12) 4 . ?
C202 C201 H201 117.1 4 . ?
C202 C201 H201 117.1 . . ?
C203 C202 C201 117.0(10) . . ?
C203 C202 H202 121.5 . . ?
C201 C202 H202 121.5 . . ?
C202 C203 C204 117.7(13) . . ?
C202 C203 H203 121.2 . . ?
C204 C203 H203 121.2 . . ?
C203 C204 C203 124.4(16) 4 . ?
C203 C204 H204 117.8 4 . ?
C203 C204 H204 117.8 . . ?

loop_
_geom_bond_atom_site_label_1
_geom_bond_atom_site_label_2
_geom_bond_distance
_geom_bond_site_symmetry_2
_geom_bond_publ_flag
Ru1 N61 2.026(3) . ?
Ru1 N61 2.026(3) 2 ?
Ru1 N51 2.094(3) 2 ?
Ru1 N51 2.094(3) . ?
Ru1 N71 2.102(3) 2 ?
Ru1 N71 2.102(3) . ?
N11 C12 1.332(4) . ?
N11 C16 1.337(5) . ?
C12 C13 1.392(4) . ?
C12 C26 1.489(5) . ?
C13 C14 1.376(5) . ?
C13 H13A 0.9500 . ?
C14 C15 1.375(5) . ?
C14 H14A 0.9500 . ?
C15 C16 1.388(5) . ?
C15 H15A 0.9500 . ?
C16 H16A 0.9500 . ?
N21 C26 1.333(4) . ?
N21 C22 1.344(4) . ?
C22 C23 1.381(5) . ?
C22 C32 1.485(5) . ?
C23 C24 1.388(5) . ?
C23 H23A 0.9500 . ?
C24 C25 1.388(5) . ?
C24 C42 1.483(4) . ?
C25 C26 1.391(4) . ?
C25 H25A 0.9500 . ?
N31 C36 1.327(5) . ?
N31 C32 1.344(4) . ?
C32 C33 1.387(5) . ?
C33 C34 1.373(5) . ?
C33 H33A 0.9500 . ?
C34 C35 1.367(5) . ?
C34 H34A 0.9500 . ?
C35 C36 1.380(5) . ?
C35 H35A 0.9500 . ?
C36 H36A 0.9500 . ?
C41 C46 1.392(5) . ?
C41 C42 1.393(5) . ?
C41 H41A 0.9500 . ?
C42 C43 1.391(5) . ?
C43 C44 1.382(5) . ?
C43 H43A 0.9500 . ?
C44 C45 1.386(5) . ?
C44 H44A 0.9500 . ?
C45 C46 1.380(5) . ?
C45 C47 1.519(4) . ?
C46 H46A 0.9500 . ?
C47 N52 1.453(4) . ?
C47 H47A 0.9900 . ?
C47 H47B 0.9900 . ?
N51 N52 1.353(4) . ?
N51 C55 1.356(4) . ?
N52 C53 1.348(4) . ?
C53 C54 1.360(5) . ?
C53 H53A 0.9500 . ?
C54 C55 1.402(5) . ?
C54 H54A 0.9500 . ?
C55 C62 1.453(5) . ?
N61 C62 1.349(5) . ?
N61 C66 1.352(4) . ?
C62 C63 1.383(5) . ?
C63 C64 1.390(6) . ?
C63 H63A 0.9500 . ?
C64 C65 1.376(6) . ?
C64 H64A 0.9500 . ?
C65 C66 1.385(5) . ?
C65 H65A 0.9500 . ?
C66 C75 1.451(5) . ?
N71 N72 1.347(4) . ?
N71 C75 1.354(5) . ?
N72 C73 1.345(6) . ?
N72 C81 1.475(5) . ?
C73 C74 1.340(7) . ?
C73 H73A 0.9500 . ?
C74 C75 1.383(5) . ?
C74 H74A 0.9500 . ?
C81 C82 1.497(6) . ?
C81 H81A 0.9900 . ?
C81 H81B 0.9900 . ?
C82 C87 1.379(5) . ?
C82 C83 1.398(6) . ?
C83 C84 1.362(6) . ?
C83 H83A 0.9500 . ?
C84 C85 1.402(6) . ?
C84 H84A 0.9500 . ?
C85 C86 1.391(5) . ?
C85 C104 1.475(5) . ?
C86 C87 1.383(6) . ?
C86 H86A 0.9500 . ?
C87 H87A 0.9500 . ?
N91 C92 1.347(5) . ?
N91 C96 1.348(5) . ?
C92 C93 1.382(6) . ?
C92 C106 1.491(5) . ?
C93 C94 1.382(5) . ?
C93 H93A 0.9500 . ?
C94 C95 1.375(6) . ?
C94 H94A 0.9500 . ?
C95 C96 1.363(6) . ?
C95 H95A 0.9500 . ?
C96 H96A 0.9500 . ?
N101 C106 1.348(5) . ?
N101 C102 1.354(5) . ?
C102 C103 1.388(5) . ?
C102 C112 1.483(6) . ?
C103 C104 1.396(6) . ?
C103 H10B 0.9500 . ?
C104 C105 1.388(5) . ?
C105 C106 1.383(5) . ?
C105 H10A 0.9500 . ?
N111 C116 1.339(6) . ?
N111 C112 1.342(5) . ?
C112 C113 1.365(7) . ?
C113 C114 1.377(8) . ?
C113 H11A 0.9500 . ?
C114 C115 1.367(9) . ?
C114 H11D 0.9500 . ?
C115 C116 1.367(8) . ?
C115 H11C 0.9500 . ?
C116 H11B 0.9500 . ?
P1 F2 1.459(11) . ?
P1 F5 1.532(8) . ?
P1 F1 1.571(7) . ?
P1 F4 1.580(8) . ?
P1 F3 1.601(9) . ?
P1 F6 1.620(6) . ?
P2 F7 1.558(3) . ?
P2 F7 1.558(3) 2 ?
P2 F8 1.577(3) 2 ?
P2 F8 1.577(3) . ?
P2 F9 1.599(2) 2 ?
P2 F9 1.599(2) . ?
C201 C202 1.407(7) 4 ?
C201 C202 1.407(7) . ?
C201 H201 0.9500 . ?
C202 C203 1.380(8) . ?
C202 H202 0.9500 . ?
C203 C204 1.417(8) . ?
C203 H203 0.9500 . ?
C204 C203 1.417(8) 4 ?
C204 H204 0.9500 . ?
